data_4002915
loop_
_publ_author_name
'Zhao, Jing'
'Hao, Shiqiang'
'Islam, Saiful M.'
'Chen, Haijie'
'Tan, Gangjian'
'Ma, Shulan'
'Wolverton, Christopher'
'Kanatzidis, Mercouri G.'

_publ_section_title
;
 Six Quaternary Chalcogenides of the Pavonite Homologous Series with
 Ultralow Lattice Thermal Conductivity
;
_journal_issue 9
_journal_name_full 'Chemistry of Materials'
_journal_page_first 3430
_journal_paper_doi 10.1021/acs.chemmater.9b00585
_journal_volume 31
_journal_year 2019
_chemical_formula_moiety '0.5(Bi8 Cd2 Pb4 S18)'
_chemical_formula_sum 'Bi4 Cd Pb2 S9'
_chemical_formula_weight 1651.24
_space_group_crystal_system monoclinic
_space_group_IT_number 12
_space_group_name_Hall '-C 2y'
_space_group_name_H-M_alt 'C 1 2/m 1'
_symmetry_space_group_name_Hall '-C 2y'
_symmetry_space_group_name_H-M 'C 1 2/m 1'
_atom_sites_solution_primary direct
_atom_sites_solution_secondary difmap
_audit_creation_date 2018-01-10
_audit_creation_method
;
Olex2 1.2
(compiled 2017.08.10 svn.r3458 for OlexSys, GUI svn.r5381)
;
_cell_angle_alpha 90.00
_cell_angle_beta 99.87
_cell_angle_gamma 90.00
_cell_formula_units_Z 2
_cell_length_a 13.156
_cell_length_b 4.011
_cell_length_c 15.151
_cell_measurement_reflns_used 2033
_cell_measurement_temperature 293(2)
_cell_measurement_theta_max 33.91
_cell_measurement_theta_min 3.64
_cell_volume 787.666
_computing_molecular_graphics 'Olex2 (Dolomanov et al., 2009)'
_computing_publication_material 'Olex2 (Dolomanov et al., 2009)'
_computing_structure_refinement 'XL (Sheldrick, 2008)'
_computing_structure_solution 'SHELXS-97 (Sheldrick, 1990)'
_diffrn_ambient_temperature 293(2)
_diffrn_measured_fraction_theta_full 0.968
_diffrn_measured_fraction_theta_max 0.968
_diffrn_measurement_device_type 'STOE IPDS 2T'
_diffrn_radiation_monochromator graphite
_diffrn_radiation_type MoK\a
_diffrn_radiation_wavelength 0.71069
_diffrn_reflns_av_R_equivalents 0.0439
_diffrn_reflns_av_unetI/netI 0.0420
_diffrn_reflns_limit_h_max 15
_diffrn_reflns_limit_h_min -15
_diffrn_reflns_limit_k_max 4
_diffrn_reflns_limit_k_min -4
_diffrn_reflns_limit_l_max 17
_diffrn_reflns_limit_l_min -18
_diffrn_reflns_number 1867
_diffrn_reflns_theta_full 25.00
_diffrn_reflns_theta_max 25.00
_diffrn_reflns_theta_min 3.14
_diffrn_source 'fine-focus sealed tube'
_exptl_absorpt_coefficient_mu 68.303
_exptl_crystal_density_diffrn 6.963
_exptl_crystal_density_method 'not measured'
_exptl_crystal_description chunk
_exptl_crystal_F_000 1376
_refine_diff_density_max 10.256
_refine_diff_density_min -3.555
_refine_diff_density_rms 0.681
_refine_ls_extinction_method none
_refine_ls_goodness_of_fit_ref 1.052
_refine_ls_hydrogen_treatment undef
_refine_ls_matrix_type full
_refine_ls_number_parameters 51
_refine_ls_number_reflns 777
_refine_ls_number_restraints 0
_refine_ls_restrained_S_all 1.052
_refine_ls_R_factor_all 0.0656
_refine_ls_R_factor_gt 0.0544
_refine_ls_shift/su_max 0.000
_refine_ls_shift/su_mean 0.000
_refine_ls_structure_factor_coef Fsqd
_refine_ls_weighting_details 'calc w=1/[\s^2^(Fo^2^)+(0.0739P)^2^+145.6937P] where P=(Fo^2^+2Fc^2^)/3'
_refine_ls_weighting_scheme calc
_refine_ls_wR_factor_gt 0.1287
_refine_ls_wR_factor_ref 0.1345
_reflns_number_gt 659
_reflns_number_total 777
_reflns_threshold_expression >2sigma(I)
_cod_data_source_file cm9b00585_si_004.cif
_cod_data_source_block jz1205h-again-collect-jana
_cod_depositor_comments 'Adding full bibliography for 4002910--4002915.cif.'
_cod_original_cell_volume 787.6
_cod_database_code 4002915
_olex2_refinement_description
;
;
_olex2_submission_special_instructions 'No special instructions were received'

loop_
_space_group_symop_id
_space_group_symop_operation_xyz
1 'x, y, z'
2 '-x, y, -z'
3 'x+1/2, y+1/2, z'
4 '-x+1/2, y+1/2, -z'
5 '-x, -y, -z'
6 'x, -y, z'
7 '-x+1/2, -y+1/2, -z'
8 'x+1/2, -y+1/2, z'

loop_
_atom_site_label
_atom_site_type_symbol
_atom_site_fract_x
_atom_site_fract_y
_atom_site_fract_z
_atom_site_U_iso_or_equiv
_atom_site_adp_type
_atom_site_occupancy
_atom_site_calc_flag
_atom_site_site_symmetry_order
_atom_site_refinement_flags_posn
_atom_site_refinement_flags_adp
_atom_site_refinement_flags_occupancy
Bi1 Bi 0.74841(10) 0.0000 0.12582(10) 0.0234(4) Uani 1 d 2 S T P
Bi2 Bi 0.34673(9) -1.0000 0.43528(9) 0.0185(4) Uani 1 d 2 S T P
Pb1 Pb 0.54613(10) -0.5000 0.31712(9) 0.0205(4) Uani 1 d 2 S T P
Cd1 Cd 0.5000 -0.5000 0.0000 0.0165(8) Uani 1 d 4 S T P
S1 S 0.6358(6) 0.0000 -0.0361(6) 0.0134(16) Uani 1 d 2 S T P
S2 S 0.6138(7) -0.5000 0.1560(6) 0.0182(17) Uani 1 d 2 S T P
S3 S 0.5000 -0.5000 0.5000 0.016(2) Uani 1 d 4 S T P
S4 S 0.7064(6) -1.0000 0.3854(6) 0.0184(18) Uani 1 d 2 S T P
S5 S 0.4085(6) -1.0000 0.2734(6) 0.0154(17) Uani 1 d 2 S T P

loop_
_atom_site_aniso_label
_atom_site_aniso_U_11
_atom_site_aniso_U_22
_atom_site_aniso_U_33
_atom_site_aniso_U_23
_atom_site_aniso_U_13
_atom_site_aniso_U_12
Bi1 0.0215(7) 0.0180(7) 0.0308(9) 0.000 0.0047(5) 0.000
Bi2 0.0149(6) 0.0151(7) 0.0250(8) 0.000 0.0018(5) 0.000
Pb1 0.0216(7) 0.0199(7) 0.0194(8) 0.000 0.0023(5) 0.000
Cd1 0.0110(15) 0.0175(17) 0.0191(18) 0.000 -0.0025(13) 0.000
S1 0.014(4) 0.015(4) 0.012(4) 0.000 0.006(3) 0.000
S2 0.020(4) 0.020(4) 0.015(4) 0.000 0.005(3) 0.000
S3 0.011(5) 0.011(5) 0.027(7) 0.000 0.007(4) 0.000
S4 0.013(4) 0.011(4) 0.030(5) 0.000 0.000(3) 0.000
S5 0.021(4) 0.014(4) 0.010(4) 0.000 0.001(3) 0.000

loop_
_atom_type_symbol
_atom_type_description
_atom_type_scat_dispersion_real
_atom_type_scat_dispersion_imag
_atom_type_scat_source
Bi Bi -4.1077 10.2566 'International Tables Vol C Tables 4.2.6.8 and 6.1.1.4'
Cd Cd -0.8075 1.2024 'International Tables Vol C Tables 4.2.6.8 and 6.1.1.4'
Pb Pb -3.3944 10.1111 'International Tables Vol C Tables 4.2.6.8 and 6.1.1.4'
S S 0.1246 0.1234 'International Tables Vol C Tables 4.2.6.8 and 6.1.1.4'

loop_
_geom_angle_atom_site_label_1
_geom_angle_atom_site_label_2
_geom_angle_atom_site_label_3
_geom_angle
_geom_angle_site_symmetry_1
_geom_angle_site_symmetry_3
S1 Bi1 S1 80.0(2) . 7_655
S1 Bi1 S1 80.0(2) . 7_645
S1 Bi1 S1 84.5(2) 7_655 7_645
S1 Bi1 S2 83.1(2) . .
S1 Bi1 S2 83.1(2) . 1_565
S2 Bi1 S1 88.82(18) . 7_645
S2 Bi1 S1 162.6(2) . 7_655
S2 Bi1 S1 162.6(2) 1_565 7_645
S2 Bi1 S1 88.82(18) 1_565 7_655
S2 Bi1 S2 93.0(3) . 1_565
S3 Bi2 S3 87.75(3) . 1_545
S3 Bi2 S4 87.07(12) . 5_636
S3 Bi2 S4 87.07(12) 1_545 5_636
S4 Bi2 S3 175.75(17) 3_455 1_545
S4 Bi2 S3 175.75(17) 3_445 .
S4 Bi2 S3 89.06(12) 3_455 .
S4 Bi2 S3 89.06(12) 3_445 1_545
S4 Bi2 S4 90.0(2) 3_445 5_636
S4 Bi2 S4 94.0(2) 3_445 3_455
S4 Bi2 S4 90.0(2) 3_455 5_636
S5 Bi2 S3 90.41(12) . 1_545
S5 Bi2 S3 90.41(12) . .
S5 Bi2 S4 92.4(2) . 3_445
S5 Bi2 S4 176.5(2) . 5_636
S5 Bi2 S4 92.4(2) . 3_455
S2 Pb1 S3 173.06(18) . .
S2 Pb1 S4 89.4(2) . .
S2 Pb1 S4 89.4(2) . 1_565
S3 Pb1 S4 85.44(19) . .
S3 Pb1 S4 85.44(19) . 1_565
S4 Pb1 S4 85.1(2) 1_565 .
S5 Pb1 S2 95.0(2) 1_565 .
S5 Pb1 S2 95.0(2) . .
S5 Pb1 S3 89.62(19) 1_565 .
S5 Pb1 S3 89.62(19) . .
S5 Pb1 S4 172.9(2) 1_565 .
S5 Pb1 S4 172.9(2) . 1_565
S5 Pb1 S4 89.45(16) . .
S5 Pb1 S4 89.45(16) 1_565 1_565
S5 Pb1 S5 95.6(2) . 1_565
S1 Cd1 S1 91.4(2) . 1_545
S1 Cd1 S1 88.6(2) 5_645 1_545
S1 Cd1 S1 180.0 5_645 .
S1 Cd1 S1 180.0(2) 5_655 1_545
S1 Cd1 S1 91.4(2) 5_645 5_655
S1 Cd1 S1 88.6(2) . 5_655
S2 Cd1 S1 96.4(2) . 5_655
S2 Cd1 S1 96.4(2) 5_645 1_545
S2 Cd1 S1 96.4(2) 5_645 .
S2 Cd1 S1 83.6(2) 5_645 5_655
S2 Cd1 S1 83.6(2) . .
S2 Cd1 S1 96.4(2) . 5_645
S2 Cd1 S1 83.6(2) . 1_545
S2 Cd1 S1 83.6(2) 5_645 5_645
S2 Cd1 S2 180.0(2) . 5_645
Bi1 S1 Bi1 100.0(2) . 7_655
Bi1 S1 Bi1 84.5(2) 7_655 7_645
Bi1 S1 Bi1 100.0(2) . 7_645
Bi1 S1 Cd1 95.4(2) . .
Bi1 S1 Cd1 95.4(2) . 1_565
Cd1 S1 Bi1 90.02(5) . 7_645
Cd1 S1 Bi1 90.02(5) 1_565 7_655
Cd1 S1 Bi1 164.3(3) 1_565 7_645
Cd1 S1 Bi1 164.3(3) . 7_655
Cd1 S1 Cd1 91.4(2) . 1_565
Bi1 S2 Bi1 93.0(3) . 1_545
Pb1 S2 Bi1 117.6(2) . 1_545
Pb1 S2 Bi1 117.6(2) . .
Cd1 S2 Bi1 97.8(2) . .
Cd1 S2 Bi1 97.8(2) . 1_545
Cd1 S2 Pb1 126.3(3) . .
Bi2 S3 Bi2 92.25(3) . 5_636
Bi2 S3 Bi2 87.75(3) . 1_565
Bi2 S3 Bi2 92.25(3) 5_646 1_565
Bi2 S3 Bi2 180.0 5_646 .
Bi2 S3 Bi2 180.0 5_636 1_565
Bi2 S3 Bi2 87.75(3) 5_646 5_636
Bi2 S3 Pb1 85.69(3) 5_646 5_646
Bi2 S3 Pb1 94.31(3) 5_646 .
Bi2 S3 Pb1 85.69(3) 1_565 .
Bi2 S3 Pb1 94.31(3) . 5_646
Bi2 S3 Pb1 94.31(3) 5_636 .
Bi2 S3 Pb1 85.69(3) 5_636 5_646
Bi2 S3 Pb1 94.31(3) 1_565 5_646
Bi2 S3 Pb1 85.69(3) . .
Pb1 S3 Pb1 180.0 5_646 .
Bi2 S4 Bi2 90.0(2) 3_545 5_636
Bi2 S4 Bi2 94.0(2) 3 3_545
Bi2 S4 Bi2 90.0(2) 3 5_636
Bi2 S4 Pb1 174.6(3) 3 1_545
Bi2 S4 Pb1 93.2(2) 5_636 .
Bi2 S4 Pb1 90.37(3) 3 .
Bi2 S4 Pb1 90.37(3) 3_545 1_545
Bi2 S4 Pb1 93.2(2) 5_636 1_545
Bi2 S4 Pb1 174.6(3) 3_545 .
Pb1 S4 Pb1 85.1(2) 1_545 .
Pb1 S5 Bi2 94.0(2) . .
Pb1 S5 Bi2 94.0(2) 1_545 .
Pb1 S5 Pb1 95.6(2) . 1_545

loop_
_geom_bond_atom_site_label_1
_geom_bond_atom_site_label_2
_geom_bond_distance
_geom_bond_site_symmetry_2
Bi1 S1 2.639(8) .
Bi1 S1 2.984(6) 7_655
Bi1 S1 2.984(6) 7_645
Bi1 S2 2.765(6) .
Bi1 S2 2.765(6) 1_565
Bi2 S3 2.8932(8) .
Bi2 S3 2.8932(8) 1_545
Bi2 S4 2.742(5) 3_455
Bi2 S4 2.742(5) 3_445
Bi2 S4 2.920(10) 5_636
Bi2 S5 2.713(9) .
Pb1 S2 2.738(9) .
Pb1 S3 2.9364(14) .
Pb1 S4 2.965(6) .
Pb1 S4 2.965(6) 1_565
Pb1 S5 2.707(5) 1_565
Pb1 S5 2.707(5) .
Cd1 S1 2.801(6) 5_655
Cd1 S1 2.801(6) 1_545
Cd1 S1 2.801(6) .
Cd1 S1 2.801(6) 5_645
Cd1 S2 2.572(8) 5_645
Cd1 S2 2.572(8) .
S1 Bi1 2.984(6) 7_655
S1 Bi1 2.984(6) 7_645
S1 Cd1 2.801(6) 1_565
S2 Bi1 2.765(6) 1_545
S3 Bi2 2.8932(8) 5_646
S3 Bi2 2.8932(8) 5_636
S3 Bi2 2.8932(8) 1_565
S3 Pb1 2.9364(14) 5_646
S4 Bi2 2.920(10) 5_636
S4 Bi2 2.742(5) 3
S4 Bi2 2.742(5) 3_545
S4 Pb1 2.965(6) 1_545
S5 Pb1 2.707(5) 1_545
